data_4341608
loop_
_publ_author_name
'Baum, Amanda E.'
'Park, Heaweon'
'Lindeman, Sergey V.'
'Fiedler, Adam T.'

_publ_section_title
;
 Synthesis and Spectroscopic Characterization of High-Spin Mononuclear
 Iron(II) p-Semiquinonate Complexes.
;
_journal_name_full 'Inorganic chemistry'
_journal_page_first 141113104938005
_journal_paper_doi 10.1021/ic502564r
_journal_year 2014
_chemical_formula_moiety 'C55 H37 B Br2 Fe N6 O3, C2 H4 Cl2'
_chemical_formula_sum 'C57 H41 B Br2 Cl2 Fe N6 O3'
_chemical_formula_weight 1155.34
_chemical_name_systematic
;
 ? 
;
_space_group_crystal_system monoclinic
_space_group_IT_number 14
_space_group_name_Hall '-P 2yn'
_space_group_name_H-M_alt 'P 1 21/n 1'
_symmetry_space_group_name_Hall '-P 2yn'
_symmetry_space_group_name_H-M 'P 1 21/n 1'
_atom_sites_solution_hydrogens geom
_atom_sites_solution_primary iterative
_atom_sites_solution_secondary difmap
_audit_creation_date 2014-09-09
_audit_creation_method
;
Olex2 1.2
(compiled 2014.08.28 svn.r2986 for OlexSys, GUI svn.r4874)
;
_cell_angle_alpha 90.00
_cell_angle_beta 92.1962(12)
_cell_angle_gamma 90.00
_cell_formula_units_Z 4
_cell_length_a 9.78560(14)
_cell_length_b 37.3826(4)
_cell_length_c 13.41213(14)
_cell_measurement_reflns_used 20656
_cell_measurement_temperature 100.05(10)
_cell_measurement_theta_max 73.7160
_cell_measurement_theta_min 3.4650
_cell_volume 4902.70(10)
_computing_cell_refinement
;
CrysAlisPro, Agilent Technologies,
Version 1.171.36.28 (release 01-02-2013 CrysAlis171 .NET)
(compiled Feb  1 2013,16:14:44)
;
_computing_data_collection
;
CrysAlisPro, Agilent Technologies,
Version 1.171.36.28 (release 01-02-2013 CrysAlis171 .NET)
(compiled Feb  1 2013,16:14:44)
;
_computing_data_reduction
;
CrysAlisPro, Agilent Technologies,
Version 1.171.36.28 (release 01-02-2013 CrysAlis171 .NET)
(compiled Feb  1 2013,16:14:44)
;
_computing_molecular_graphics 'Olex2 (Dolomanov et al., 2009)'
_computing_publication_material 'Olex2 (Dolomanov et al., 2009)'
_computing_structure_refinement 'XL (Sheldrick, 2008)'
_computing_structure_solution 'olex2.solve (Bourhis et al., 2013)'
_diffrn_ambient_temperature 100.05(10)
_diffrn_detector_area_resol_mean 10.3756
_diffrn_measured_fraction_theta_full 0.993
_diffrn_measured_fraction_theta_max 0.982
_diffrn_measurement_device_type 'SuperNova, Dual, Cu at zero, Atlas'
_diffrn_measurement_method '\w scans'
_diffrn_orient_matrix_UB_11 0.0047284000
_diffrn_orient_matrix_UB_12 0.0232262000
_diffrn_orient_matrix_UB_13 0.0949858000
_diffrn_orient_matrix_UB_21 0.0025201000
_diffrn_orient_matrix_UB_22 0.0340230000
_diffrn_orient_matrix_UB_23 -0.0647405000
_diffrn_orient_matrix_UB_31 -0.1573998000
_diffrn_orient_matrix_UB_32 0.0012416000
_diffrn_orient_matrix_UB_33 -0.0025543000
_diffrn_radiation_monochromator mirror
_diffrn_radiation_type CuK\a
_diffrn_radiation_wavelength 1.54184
_diffrn_reflns_av_R_equivalents 0.0456
_diffrn_reflns_av_unetI/netI 0.0312
_diffrn_reflns_limit_h_max 10
_diffrn_reflns_limit_h_min -12
_diffrn_reflns_limit_k_max 46
_diffrn_reflns_limit_k_min -45
_diffrn_reflns_limit_l_max 16
_diffrn_reflns_limit_l_min -16
_diffrn_reflns_number 46439
_diffrn_reflns_theta_full 72.00
_diffrn_reflns_theta_max 73.66
_diffrn_reflns_theta_min 3.50
_diffrn_source 'SuperNova (Cu) X-ray Source'
_exptl_absorpt_coefficient_mu 5.811
_exptl_absorpt_correction_T_max 0.862
_exptl_absorpt_correction_T_min 0.217
_exptl_absorpt_correction_type gaussian
_exptl_absorpt_process_details
;
CrysAlisPro, Agilent Technologies,
Version 1.171.36.28 (release 01-02-2013 CrysAlis171 .NET)
(compiled Feb  1 2013,16:14:44)
Numerical absorption correction based on gaussian integration over
            a multifaceted crystal model
;
_exptl_crystal_colour brown
_exptl_crystal_colour_primary brown
_exptl_crystal_density_diffrn 1.565
_exptl_crystal_density_method 'not measured'
_exptl_crystal_description needle
_exptl_crystal_F_000 2336
_exptl_crystal_size_max 0.7594
_exptl_crystal_size_mid 0.0753
_exptl_crystal_size_min 0.0259
_refine_diff_density_max 1.577
_refine_diff_density_min -1.830
_refine_diff_density_rms 0.104
_refine_ls_extinction_method none
_refine_ls_goodness_of_fit_ref 1.142
_refine_ls_hydrogen_treatment constr
_refine_ls_matrix_type full
_refine_ls_number_parameters 649
_refine_ls_number_reflns 9717
_refine_ls_number_restraints 0
_refine_ls_restrained_S_all 1.142
_refine_ls_R_factor_all 0.0691
_refine_ls_R_factor_gt 0.0647
_refine_ls_shift/su_max 0.001
_refine_ls_shift/su_mean 0.000
_refine_ls_structure_factor_coef Fsqd
_refine_ls_weighting_details 'calc w=1/[\s^2^(Fo^2^)+(0.0508P)^2^+24.7199P] where P=(Fo^2^+2Fc^2^)/3'
_refine_ls_weighting_scheme calc
_refine_ls_wR_factor_gt 0.1598
_refine_ls_wR_factor_ref 0.1624
_reflns_number_gt 8956
_reflns_number_total 9717
_reflns_threshold_expression >2sigma(I)
_cod_data_source_file ic502564r_si_002.cif
_cod_data_source_block complex2
_cod_original_cell_volume 4902.71(10)
_cod_database_code 4341608
_chemical_oxdiff_formula 'Fe C55 H37 N6 O3 Br2 B C2 H4 Cl2'
_reflns_odcompleteness_completeness 99.94
_reflns_odcompleteness_iscentric 1
_reflns_odcompleteness_theta 66.97
_olex2_refinement_description
;
1. Others
 Fixed Uiso: H2(0.024) H5(0.025) H8(0.025) H11(0.029) H12(0.033) H13(0.035)
 H14(0.032) H15(0.026) H17(0.031) H18(0.04) H19(0.043) H20(0.043) H21(0.034)
 H23(0.028) H24(0.034) H25(0.035) H26(0.035) H27(0.027) H29(0.036) H30(0.047)
 H31(0.044) H32(0.042) H33(0.037) H35(0.026) H36(0.029) H37(0.034) H38(0.032)
 H39(0.027) H41(0.027) H42(0.032) H43(0.034) H44(0.032) H45(0.027) H51(0.072)
 H52(0.084) H53(0.057) H1(0.021) H1SA(0.091) H1SB(0.091) H2SA(0.082) H2SB(0.082)
 Fixed X: H2(-0.2697) H5(-0.1731) H8(0.4579) H11(-0.1721) H12(-0.2293) H13(-
 0.309) H14(-0.3397) H15(-0.2825) H17(-0.3235) H18(-0.3211) H19(-0.1148)
 H20(0.0896) H21(0.0891) H23(-0.3522) H24(-0.4356) H25(-0.2874) H26(-0.0573)
 H27(0.0271) H29(-0.0565) H30(-0.0325) H31(0.0053) H32(0.0159) H33(-0.0222)
 H35(0.4011) H36(0.3663) H37(0.1615) H38(-0.0081) H39(0.0298) H41(0.6029)
 H42(0.7584) H43(0.7023) H44(0.4923) H45(0.3363) H51(0.3582) H52(0.1788)
 H53(0.0568) H1(-0.0341) H1SA(0.3045) H1SB(0.4586) H2SA(0.2332) H2SB(0.3878)
 Fixed Y: H2(0.3193) H5(0.3235) H8(0.2633) H11(0.2484) H12(0.1878) H13(0.1585)
 H14(0.1902) H15(0.2509) H17(0.3876) H18(0.4423) H19(0.4709) H20(0.4447)
 H21(0.3908) H23(0.2717) H24(0.2133) H25(0.1647) H26(0.1743) H27(0.2324)
 H29(0.3741) H30(0.4309) H31(0.4802) H32(0.4726) H33(0.416) H35(0.2092)
 H36(0.1475) H37(0.1224) H38(0.1591) H39(0.2204) H41(0.3173) H42(0.3645)
 H43(0.4169) H44(0.4216) H45(0.3745) H51(0.5293) H52(0.5243) H53(0.4715)
 H1(0.2617) H1SA(0.43) H1SB(0.4414) H2SA(0.4532) H2SB(0.4639)
 Fixed Z: H2(0.2845) H5(0.8612) H8(0.5133) H11(0.2579) H12(0.2488) H13(0.389)
 H14(0.5361) H15(0.5465) H17(0.2891) H18(0.2039) H19(0.1765) H20(0.2313)
 H21(0.32) H23(0.7735) H24(0.7913) H25(0.7747) H26(0.7442) H27(0.7302)
 H29(0.9439) H30(1.0134) H31(0.9116) H32(0.7388) H33(0.668) H35(0.6053)
 H36(0.614) H37(0.5534) H38(0.4807) H39(0.4645) H41(0.5998) H42(0.5974)
 H43(0.5106) H44(0.4223) H45(0.4246) H51(0.5521) H52(0.4319) H53(0.4152)
 H1(0.5647) H1SA(0.9498) H1SB(0.98) H2SA(1.0971) H2SB(1.1273)
;
_olex2_submission_special_instructions 'No special instructions were received'

loop_
_space_group_symop_id
_space_group_symop_operation_xyz
1 'x, y, z'
2 '-x+1/2, y+1/2, -z+1/2'
3 '-x, -y, -z'
4 'x-1/2, -y-1/2, z-1/2'

loop_
_atom_site_label
_atom_site_type_symbol
_atom_site_fract_x
_atom_site_fract_y
_atom_site_fract_z
_atom_site_U_iso_or_equiv
_atom_site_adp_type
_atom_site_occupancy
_atom_site_symmetry_multiplicity
_atom_site_calc_flag
_atom_site_refinement_flags_posn
Br2 Br 0.48873(7) 0.379894(14) 0.79942(4) 0.03719(16) Uani 1 1 d .
Br1 Br 0.66088(7) 0.457060(16) 0.81679(5) 0.04529(18) Uani 1 1 d .
Fe1 Fe 0.10679(7) 0.365526(17) 0.55773(5) 0.01773(16) Uani 1 1 d .
O2 O 0.2562(3) 0.38630(8) 0.6559(2) 0.0230(7) Uani 1 1 d .
O1 O 0.5150(5) 0.51241(10) 0.6922(3) 0.0485(11) Uani 1 1 d .
O3 O 0.0907(4) 0.41390(8) 0.5077(2) 0.0298(8) Uani 1 1 d .
N4 N -0.0767(4) 0.30645(9) 0.4733(3) 0.0160(7) Uani 1 1 d .
N3 N -0.0445(4) 0.34119(9) 0.4492(3) 0.0167(7) Uani 1 1 d .
N2 N -0.0327(4) 0.30661(9) 0.6601(3) 0.0178(7) Uani 1 1 d .
N1 N -0.0034(4) 0.34227(9) 0.6726(3) 0.0186(7) Uani 1 1 d .
N6 N 0.1540(4) 0.28696(9) 0.5420(2) 0.0171(7) Uani 1 1 d .
N5 N 0.2200(4) 0.31919(9) 0.5356(3) 0.0184(7) Uani 1 1 d .
C11 C -0.1725(5) 0.29340(11) 0.4067(3) 0.0179(8) Uani 1 1 d .
C12 C -0.2049(5) 0.32032(11) 0.3390(3) 0.0200(9) Uani 1 1 d .
H2 H -0.2697 0.3193 0.2845 0.024 Uiso 1 1 calc R
C13 C -0.1217(5) 0.34938(11) 0.3683(3) 0.0192(9) Uani 1 1 d .
C14 C -0.1059(5) 0.29509(11) 0.7373(3) 0.0186(8) Uani 1 1 d .
C15 C -0.1248(5) 0.32362(11) 0.8011(3) 0.0209(9) Uani 1 1 d .
H5 H -0.1731 0.3235 0.8612 0.025 Uiso 1 1 calc R
C16 C -0.0576(5) 0.35264(11) 0.7585(3) 0.0192(9) Uani 1 1 d .
C17 C 0.2468(5) 0.26012(11) 0.5328(3) 0.0192(9) Uani 1 1 d .
C18 C 0.3737(5) 0.27545(12) 0.5210(3) 0.0212(9) Uani 1 1 d .
H8 H 0.4579 0.2633 0.5133 0.025 Uiso 1 1 calc R
C19 C 0.3534(5) 0.31239(11) 0.5228(3) 0.0200(9) Uani 1 1 d .
C20 C -0.2181(5) 0.25571(11) 0.4040(3) 0.0201(9) Uani 1 1 d .
C21 C -0.2048(5) 0.23661(12) 0.3150(3) 0.0238(9) Uani 1 1 d .
H11 H -0.1721 0.2484 0.2579 0.029 Uiso 1 1 calc R
C22 C -0.2391(5) 0.20058(12) 0.3094(4) 0.0277(10) Uani 1 1 d .
H12 H -0.2293 0.1878 0.2488 0.033 Uiso 1 1 calc R
C23 C -0.2875(5) 0.18327(12) 0.3923(4) 0.0291(10) Uani 1 1 d .
H13 H -0.3090 0.1585 0.3890 0.035 Uiso 1 1 calc R
C24 C -0.3045(5) 0.20207(13) 0.4799(4) 0.0268(10) Uani 1 1 d .
H14 H -0.3397 0.1902 0.5361 0.032 Uiso 1 1 calc R
C25 C -0.2703(5) 0.23816(12) 0.4862(3) 0.0215(9) Uani 1 1 d .
H15 H -0.2825 0.2509 0.5465 0.026 Uiso 1 1 calc R
C26 C -0.1173(5) 0.38424(11) 0.3160(3) 0.0214(9) Uani 1 1 d .
C27 C -0.2391(5) 0.39937(12) 0.2791(3) 0.0258(10) Uani 1 1 d .
H17 H -0.3235 0.3876 0.2891 0.031 Uiso 1 1 calc R
C28 C -0.2375(6) 0.43182(13) 0.2276(4) 0.0335(12) Uani 1 1 d .
H18 H -0.3211 0.4423 0.2039 0.040 Uiso 1 1 calc R
C29 C -0.1155(7) 0.44872(13) 0.2109(4) 0.0361(12) Uani 1 1 d .
H19 H -0.1148 0.4709 0.1765 0.043 Uiso 1 1 calc R
C30 C 0.0052(6) 0.43333(14) 0.2443(4) 0.0356(12) Uani 1 1 d .
H20 H 0.0896 0.4447 0.2313 0.043 Uiso 1 1 calc R
C31 C 0.0050(5) 0.40116(13) 0.2970(4) 0.0281(10) Uani 1 1 d .
H21 H 0.0891 0.3908 0.3200 0.034 Uiso 1 1 calc R
C32 C -0.1561(5) 0.25803(12) 0.7484(3) 0.0204(9) Uani 1 1 d .
C33 C -0.2920(5) 0.25198(12) 0.7674(3) 0.0234(9) Uani 1 1 d .
H23 H -0.3522 0.2717 0.7735 0.028 Uiso 1 1 calc R
C34 C -0.3422(5) 0.21717(13) 0.7779(3) 0.0283(10) Uani 1 1 d .
H24 H -0.4356 0.2133 0.7913 0.034 Uiso 1 1 calc R
C35 C -0.2539(6) 0.18840(13) 0.7686(3) 0.0294(11) Uani 1 1 d .
H25 H -0.2874 0.1647 0.7747 0.035 Uiso 1 1 calc R
C36 C -0.1171(6) 0.19412(13) 0.7505(4) 0.0288(10) Uani 1 1 d .
H26 H -0.0573 0.1743 0.7442 0.035 Uiso 1 1 calc R
C37 C -0.0671(5) 0.22865(12) 0.7413(3) 0.0223(9) Uani 1 1 d .
H27 H 0.0271 0.2324 0.7302 0.027 Uiso 1 1 calc R
C38 C -0.0408(5) 0.38900(12) 0.7995(3) 0.0241(9) Uani 1 1 d .
C39 C -0.0437(6) 0.39410(13) 0.9016(4) 0.0299(11) Uani 1 1 d .
H29 H -0.0565 0.3741 0.9439 0.036 Uiso 1 1 calc R
C40 C -0.0281(6) 0.42789(15) 0.9433(4) 0.0390(13) Uani 1 1 d .
H30 H -0.0325 0.4309 1.0134 0.047 Uiso 1 1 calc R
C41 C -0.0063(6) 0.45711(14) 0.8830(4) 0.0370(12) Uani 1 1 d .
H31 H 0.0053 0.4802 0.9116 0.044 Uiso 1 1 calc R
C42 C -0.0013(6) 0.45261(13) 0.7804(4) 0.0354(12) Uani 1 1 d .
H32 H 0.0159 0.4726 0.7388 0.042 Uiso 1 1 calc R
C43 C -0.0215(6) 0.41884(12) 0.7384(4) 0.0305(11) Uani 1 1 d .
H33 H -0.0222 0.4160 0.6680 0.037 Uiso 1 1 calc R
C44 C 0.2165(5) 0.22140(11) 0.5363(3) 0.0193(9) Uani 1 1 d .
C45 C 0.3179(5) 0.19914(11) 0.5796(3) 0.0213(9) Uani 1 1 d .
H35 H 0.4011 0.2092 0.6053 0.026 Uiso 1 1 calc R
C46 C 0.2970(5) 0.16239(12) 0.5851(3) 0.0243(10) Uani 1 1 d .
H36 H 0.3663 0.1475 0.6140 0.029 Uiso 1 1 calc R
C47 C 0.1759(6) 0.14748(12) 0.5487(3) 0.0282(11) Uani 1 1 d .
H37 H 0.1615 0.1224 0.5534 0.034 Uiso 1 1 calc R
C48 C 0.0756(5) 0.16922(12) 0.5052(4) 0.0268(10) Uani 1 1 d .
H38 H -0.0081 0.1591 0.4807 0.032 Uiso 1 1 calc R
C49 C 0.0973(5) 0.20588(12) 0.4972(3) 0.0228(9) Uani 1 1 d .
H39 H 0.0298 0.2204 0.4645 0.027 Uiso 1 1 calc R
C50 C 0.4527(5) 0.34139(11) 0.5148(3) 0.0204(9) Uani 1 1 d .
C51 C 0.5795(5) 0.33856(12) 0.5645(3) 0.0229(9) Uani 1 1 d .
H41 H 0.6029 0.3173 0.5998 0.027 Uiso 1 1 calc R
C52 C 0.6722(5) 0.36657(13) 0.5628(4) 0.0270(10) Uani 1 1 d .
H42 H 0.7584 0.3645 0.5974 0.032 Uiso 1 1 calc R
C53 C 0.6393(5) 0.39756(13) 0.5108(4) 0.0286(10) Uani 1 1 d .
H43 H 0.7023 0.4169 0.5106 0.034 Uiso 1 1 calc R
C54 C 0.5142(5) 0.40044(12) 0.4589(4) 0.0264(10) Uani 1 1 d .
H44 H 0.4923 0.4216 0.4223 0.032 Uiso 1 1 calc R
C55 C 0.4215(5) 0.37254(12) 0.4605(3) 0.0225(9) Uani 1 1 d .
H45 H 0.3363 0.3745 0.4246 0.027 Uiso 1 1 calc R
C4 C 0.3142(5) 0.41590(12) 0.6569(3) 0.0251(10) Uani 1 1 d .
C3 C 0.4349(6) 0.42057(13) 0.7259(3) 0.0290(10) Uani 1 1 d .
C2 C 0.5028(6) 0.45150(14) 0.7347(4) 0.0319(11) Uani 1 1 d .
C1 C 0.4579(6) 0.48367(14) 0.6787(4) 0.0369(12) Uani 1 1 d .
C9 C 0.3421(6) 0.47900(13) 0.6052(4) 0.0355(12) Uani 1 1 d .
C8 C 0.3088(8) 0.50750(16) 0.5452(6) 0.060(2) Uani 1 1 d .
H51 H 0.3582 0.5293 0.5521 0.072 Uiso 1 1 calc R
C7 C 0.2020(9) 0.50447(17) 0.4737(6) 0.070(3) Uani 1 1 d .
H52 H 0.1788 0.5243 0.4319 0.084 Uiso 1 1 calc R
C6 C 0.1301(7) 0.47299(15) 0.4635(5) 0.0477(16) Uani 1 1 d .
H53 H 0.0568 0.4715 0.4152 0.057 Uiso 1 1 calc R
C5 C 0.1626(6) 0.44267(13) 0.5233(4) 0.0313(11) Uani 1 1 d .
C10 C 0.2726(5) 0.44596(12) 0.5954(4) 0.0264(10) Uani 1 1 d .
B1 B -0.0008(5) 0.28698(12) 0.5613(3) 0.0175(9) Uani 1 1 d .
H1 H -0.0341 0.2617 0.5647 0.021 Uiso 1 1 calc R
Cl1 Cl 0.32940(17) 0.49099(4) 0.93914(12) 0.0516(4) Uani 1 1 d .
Cl2 Cl 0.3592(2) 0.40174(5) 1.1417(2) 0.0827(7) Uani 1 1 d .
C1S C 0.3612(10) 0.4476(2) 0.9876(7) 0.076(2) Uani 1 1 d .
H1SA H 0.3045 0.4300 0.9498 0.091 Uiso 1 1 calc R
H1SB H 0.4586 0.4414 0.9800 0.091 Uiso 1 1 calc R
C2S C 0.3300(10) 0.4464(2) 1.0896(6) 0.069(2) Uani 1 1 d .
H2SA H 0.2332 0.4532 1.0971 0.082 Uiso 1 1 calc R
H2SB H 0.3878 0.4639 1.1273 0.082 Uiso 1 1 calc R

loop_
_atom_site_aniso_label
_atom_site_aniso_U_11
_atom_site_aniso_U_22
_atom_site_aniso_U_33
_atom_site_aniso_U_23
_atom_site_aniso_U_13
_atom_site_aniso_U_12
Br2 0.0501(4) 0.0274(3) 0.0332(3) 0.0008(2) -0.0109(2) 0.0006(2)
Br1 0.0406(4) 0.0347(3) 0.0594(4) -0.0107(3) -0.0135(3) -0.0015(2)
Fe1 0.0244(4) 0.0117(3) 0.0172(3) -0.0003(2) 0.0024(3) -0.0013(3)
O2 0.0313(18) 0.0158(14) 0.0220(15) -0.0005(11) 0.0032(13) -0.0020(13)
O1 0.052(3) 0.029(2) 0.063(3) 0.0022(18) -0.011(2) -0.0137(18)
O3 0.046(2) 0.0177(15) 0.0260(17) 0.0014(12) 0.0011(15) -0.0008(14)
N4 0.0189(18) 0.0119(15) 0.0175(16) 0.0002(13) 0.0014(13) -0.0019(13)
N3 0.0206(19) 0.0125(16) 0.0169(16) -0.0005(13) 0.0000(14) -0.0003(14)
N2 0.0231(19) 0.0141(16) 0.0164(16) 0.0010(13) 0.0014(14) -0.0008(14)
N1 0.027(2) 0.0133(16) 0.0158(16) -0.0013(13) 0.0012(14) -0.0010(14)
N6 0.0231(19) 0.0128(16) 0.0154(16) -0.0002(12) 0.0008(14) -0.0015(14)
N5 0.023(2) 0.0145(16) 0.0176(17) 0.0006(13) 0.0010(14) -0.0038(14)
C11 0.022(2) 0.0152(19) 0.0163(19) -0.0006(15) 0.0032(16) -0.0012(16)
C12 0.024(2) 0.019(2) 0.0165(19) -0.0001(16) -0.0007(16) 0.0002(17)
C13 0.025(2) 0.017(2) 0.0162(19) 0.0016(15) 0.0038(16) 0.0011(17)
C14 0.021(2) 0.018(2) 0.0170(19) 0.0005(15) 0.0027(16) -0.0006(16)
C15 0.028(2) 0.020(2) 0.0149(19) -0.0009(16) 0.0048(17) -0.0014(18)
C16 0.023(2) 0.019(2) 0.0164(19) -0.0008(15) 0.0038(16) 0.0015(17)
C17 0.026(2) 0.017(2) 0.0148(19) -0.0010(15) -0.0006(16) 0.0028(17)
C18 0.023(2) 0.020(2) 0.020(2) -0.0006(16) -0.0003(17) 0.0028(17)
C19 0.027(2) 0.018(2) 0.0157(19) -0.0005(15) 0.0025(16) -0.0002(17)
C20 0.023(2) 0.018(2) 0.019(2) 0.0007(16) -0.0018(17) -0.0013(17)
C21 0.031(3) 0.021(2) 0.019(2) 0.0003(16) -0.0043(18) -0.0014(18)
C22 0.034(3) 0.022(2) 0.027(2) -0.0069(18) -0.007(2) 0.000(2)
C23 0.032(3) 0.018(2) 0.036(3) 0.0006(19) -0.008(2) -0.0040(19)
C24 0.025(2) 0.025(2) 0.030(2) 0.0067(19) -0.0035(19) -0.0062(19)
C25 0.020(2) 0.022(2) 0.022(2) 0.0000(17) 0.0003(17) -0.0008(17)
C26 0.035(3) 0.0148(19) 0.0144(19) 0.0002(15) 0.0012(17) 0.0018(18)
C27 0.037(3) 0.019(2) 0.021(2) -0.0011(17) 0.0029(19) 0.0038(19)
C28 0.053(3) 0.021(2) 0.026(2) 0.0027(18) -0.003(2) 0.013(2)
C29 0.060(4) 0.020(2) 0.028(2) 0.0052(19) 0.005(2) 0.001(2)
C30 0.045(3) 0.027(3) 0.035(3) 0.005(2) 0.009(2) -0.006(2)
C31 0.034(3) 0.025(2) 0.026(2) 0.0029(18) 0.004(2) -0.002(2)
C32 0.028(2) 0.022(2) 0.0120(18) 0.0011(15) 0.0013(16) -0.0028(18)
C33 0.027(2) 0.024(2) 0.019(2) 0.0016(17) 0.0018(17) -0.0020(19)
C34 0.031(3) 0.033(3) 0.021(2) 0.0037(18) 0.0031(19) -0.010(2)
C35 0.042(3) 0.023(2) 0.024(2) 0.0039(18) 0.002(2) -0.008(2)
C36 0.038(3) 0.021(2) 0.027(2) 0.0035(18) 0.001(2) 0.000(2)
C37 0.026(2) 0.020(2) 0.020(2) 0.0026(16) 0.0041(17) -0.0011(18)
C38 0.027(2) 0.021(2) 0.025(2) -0.0058(17) 0.0040(18) 0.0017(18)
C39 0.041(3) 0.027(2) 0.023(2) -0.0030(18) 0.004(2) -0.005(2)
C40 0.052(4) 0.037(3) 0.028(3) -0.015(2) 0.008(2) -0.012(3)
C41 0.045(3) 0.027(3) 0.040(3) -0.014(2) 0.010(2) -0.008(2)
C42 0.045(3) 0.022(2) 0.040(3) -0.005(2) 0.009(2) -0.002(2)
C43 0.046(3) 0.020(2) 0.026(2) -0.0027(18) 0.006(2) 0.002(2)
C44 0.028(2) 0.016(2) 0.0150(19) -0.0006(15) 0.0043(16) 0.0033(17)
C45 0.030(2) 0.020(2) 0.0145(19) -0.0012(15) 0.0030(17) 0.0034(18)
C46 0.035(3) 0.019(2) 0.019(2) 0.0032(16) 0.0026(18) 0.0078(19)
C47 0.048(3) 0.013(2) 0.025(2) 0.0005(16) 0.010(2) -0.001(2)
C48 0.033(3) 0.019(2) 0.028(2) -0.0036(18) 0.004(2) -0.0019(19)
C49 0.030(3) 0.018(2) 0.021(2) -0.0032(16) 0.0033(18) 0.0021(18)
C50 0.026(2) 0.017(2) 0.018(2) -0.0032(16) 0.0051(17) -0.0018(17)
C51 0.024(2) 0.020(2) 0.025(2) -0.0015(17) 0.0026(18) 0.0030(18)
C52 0.023(2) 0.031(2) 0.028(2) -0.0035(19) 0.0006(19) -0.0031(19)
C53 0.029(3) 0.025(2) 0.032(2) -0.0050(19) 0.003(2) -0.008(2)
C54 0.032(3) 0.020(2) 0.027(2) 0.0019(18) 0.0049(19) -0.0017(19)
C55 0.024(2) 0.022(2) 0.021(2) 0.0011(17) 0.0017(17) 0.0004(18)
C4 0.034(3) 0.019(2) 0.022(2) -0.0015(17) 0.0055(19) -0.0015(19)
C3 0.042(3) 0.022(2) 0.023(2) -0.0038(18) 0.002(2) -0.001(2)
C2 0.032(3) 0.031(3) 0.032(3) -0.005(2) 0.000(2) 0.001(2)
C1 0.047(3) 0.024(2) 0.039(3) -0.004(2) 0.000(2) -0.007(2)
C9 0.045(3) 0.019(2) 0.041(3) 0.003(2) -0.005(2) -0.006(2)
C8 0.079(5) 0.025(3) 0.073(5) 0.015(3) -0.029(4) -0.016(3)
C7 0.099(6) 0.030(3) 0.078(5) 0.023(3) -0.041(5) -0.019(4)
C6 0.066(4) 0.027(3) 0.048(3) 0.008(2) -0.020(3) -0.004(3)
C5 0.045(3) 0.021(2) 0.028(2) -0.0003(18) -0.002(2) -0.002(2)
C10 0.035(3) 0.017(2) 0.028(2) 0.0006(17) 0.004(2) -0.0024(19)
B1 0.024(3) 0.013(2) 0.016(2) 0.0004(16) 0.0020(18) -0.0007(18)
Cl1 0.0516(9) 0.0532(9) 0.0493(8) -0.0001(7) -0.0066(7) 0.0073(7)
Cl2 0.0802(14) 0.0450(9) 0.1261(19) 0.0273(11) 0.0450(13) 0.0168(9)
C1S 0.083(6) 0.058(5) 0.086(6) 0.002(4) 0.010(5) 0.019(4)
C2S 0.086(6) 0.052(4) 0.069(5) 0.004(4) 0.018(4) 0.008(4)

loop_
_atom_type_symbol
_atom_type_description
_atom_type_scat_dispersion_real
_atom_type_scat_dispersion_imag
_atom_type_scat_source
C C 0.0181 0.0091 'International Tables Vol C Tables 4.2.6.8 and 6.1.1.4'
H H 0.0000 0.0000 'International Tables Vol C Tables 4.2.6.8 and 6.1.1.4'
B B 0.0090 0.0039 'International Tables Vol C Tables 4.2.6.8 and 6.1.1.4'
N N 0.0311 0.0180 'International Tables Vol C Tables 4.2.6.8 and 6.1.1.4'
O O 0.0492 0.0322 'International Tables Vol C Tables 4.2.6.8 and 6.1.1.4'
Cl Cl 0.3639 0.7018 'International Tables Vol C Tables 4.2.6.8 and 6.1.1.4'
Fe Fe -1.1336 3.1974 'International Tables Vol C Tables 4.2.6.8 and 6.1.1.4'
Br Br -0.6763 1.2805 'International Tables Vol C Tables 4.2.6.8 and 6.1.1.4'

loop_
_exptl_crystal_face_index_h
_exptl_crystal_face_index_k
_exptl_crystal_face_index_l
_exptl_crystal_face_perp_dist
_exptl_oxdiff_crystal_face_indexfrac_h
_exptl_oxdiff_crystal_face_indexfrac_k
_exptl_oxdiff_crystal_face_indexfrac_l
_exptl_oxdiff_crystal_face_x
_exptl_oxdiff_crystal_face_y
_exptl_oxdiff_crystal_face_z
0 24 0 0.0125 0.0116 23.9997 -0.0036 0.5571 0.8168 0.0280
0 -24 0 0.0135 -0.0116 -23.9997 0.0036 -0.5571 -0.8168 -0.0280
0 1 -9 0.0347 -0.0057 0.9971 -8.9938 -0.8311 0.6162 0.0251
0 -1 9 0.0407 0.0057 -0.9971 8.9938 0.8311 -0.6162 -0.0251
-5 -2 -5 0.2406 -5.0091 -2.0001 -4.9978 -0.5449 0.2429 0.7987
6 0 2 0.4021 6.0070 -0.0011 2.0006 0.2184 -0.1144 -0.9506
4 -3 -7 0.2725 3.9975 -3.0034 -6.9933 -0.7151 0.3606 -0.6151

loop_
_geom_angle_atom_site_label_1
_geom_angle_atom_site_label_2
_geom_angle_atom_site_label_3
_geom_angle
O2 Fe1 N3 176.78(13)
O2 Fe1 N1 93.32(13)
O2 Fe1 N5 92.05(13)
O3 Fe1 O2 85.20(14)
O3 Fe1 N3 96.43(14)
O3 Fe1 N1 127.17(15)
O3 Fe1 N5 139.88(15)
N1 Fe1 N3 87.91(14)
N5 Fe1 N3 84.91(13)
N5 Fe1 N1 92.93(14)
C4 O2 Fe1 130.4(3)
C5 O3 Fe1 133.1(3)
N3 N4 B1 120.9(3)
C11 N4 N3 110.0(3)
C11 N4 B1 129.0(3)
N4 N3 Fe1 112.6(2)
C13 N3 Fe1 141.1(3)
C13 N3 N4 106.2(3)
N1 N2 B1 120.9(3)
C14 N2 N1 109.3(3)
C14 N2 B1 129.1(4)
N2 N1 Fe1 115.0(3)
C16 N1 Fe1 137.7(3)
C16 N1 N2 107.3(3)
N5 N6 B1 118.5(3)
C17 N6 N5 108.9(4)
C17 N6 B1 132.5(4)
N6 N5 Fe1 117.8(3)
C19 N5 Fe1 134.3(3)
C19 N5 N6 107.7(3)
N4 C11 C12 107.8(4)
N4 C11 C20 123.9(4)
C12 C11 C20 128.0(4)
C11 C12 H2 127.4
C11 C12 C13 105.3(4)
C13 C12 H2 127.4
N3 C13 C12 110.7(4)
N3 C13 C26 124.1(4)
C12 C13 C26 125.1(4)
N2 C14 C15 108.4(4)
N2 C14 C32 124.3(4)
C15 C14 C32 127.4(4)
C14 C15 H5 127.2
C14 C15 C16 105.6(4)
C16 C15 H5 127.2
N1 C16 C15 109.5(4)
N1 C16 C38 123.0(4)
C15 C16 C38 127.5(4)
N6 C17 C18 108.1(4)
N6 C17 C44 125.7(4)
C18 C17 C44 126.3(4)
C17 C18 H8 126.9
C17 C18 C19 106.2(4)
C19 C18 H8 126.9
N5 C19 C18 109.2(4)
N5 C19 C50 121.3(4)
C18 C19 C50 129.5(4)
C21 C20 C11 118.0(4)
C25 C20 C11 123.2(4)
C25 C20 C21 118.8(4)
C20 C21 H11 119.7
C22 C21 C20 120.7(4)
C22 C21 H11 119.7
C21 C22 H12 120.1
C23 C22 C21 119.9(4)
C23 C22 H12 120.1
C22 C23 H13 120.0
C22 C23 C24 120.0(4)
C24 C23 H13 120.0
C23 C24 H14 119.8
C23 C24 C25 120.5(4)
C25 C24 H14 119.8
C20 C25 H15 119.9
C24 C25 C20 120.1(4)
C24 C25 H15 119.9
C27 C26 C13 119.1(4)
C31 C26 C13 121.9(4)
C31 C26 C27 118.9(4)
C26 C27 H17 119.9
C26 C27 C28 120.2(5)
C28 C27 H17 119.9
C27 C28 H18 119.8
C29 C28 C27 120.3(5)
C29 C28 H18 119.8
C28 C29 H19 120.1
C30 C29 C28 119.7(5)
C30 C29 H19 120.1
C29 C30 H20 119.7
C29 C30 C31 120.5(5)
C31 C30 H20 119.7
C26 C31 C30 120.3(5)
C26 C31 H21 119.9
C30 C31 H21 119.9
C33 C32 C14 119.8(4)
C33 C32 C37 119.1(4)
C37 C32 C14 121.0(4)
C32 C33 H23 119.5
C32 C33 C34 121.0(5)
C34 C33 H23 119.5
C33 C34 H24 120.3
C35 C34 C33 119.3(5)
C35 C34 H24 120.3
C34 C35 H25 119.8
C36 C35 C34 120.3(4)
C36 C35 H25 119.8
C35 C36 H26 119.8
C35 C36 C37 120.3(5)
C37 C36 H26 119.8
C32 C37 H27 120.0
C36 C37 C32 119.9(5)
C36 C37 H27 120.0
C39 C38 C16 119.4(4)
C39 C38 C43 118.5(4)
C43 C38 C16 122.1(4)
C38 C39 H29 119.4
C38 C39 C40 121.2(5)
C40 C39 H29 119.4
C39 C40 H30 119.9
C41 C40 C39 120.1(5)
C41 C40 H30 119.9
C40 C41 H31 120.1
C40 C41 C42 119.7(5)
C42 C41 H31 120.1
C41 C42 H32 120.0
C41 C42 C43 120.0(5)
C43 C42 H32 120.0
C38 C43 H33 119.8
C42 C43 C38 120.3(5)
C42 C43 H33 119.8
C45 C44 C17 117.0(4)
C49 C44 C17 124.3(4)
C49 C44 C45 118.6(4)
C44 C45 H35 119.9
C46 C45 C44 120.3(4)
C46 C45 H35 119.9
C45 C46 H36 119.8
C47 C46 C45 120.4(4)
C47 C46 H36 119.8
C46 C47 H37 120.1
C46 C47 C48 119.7(4)
C48 C47 H37 120.1
C47 C48 H38 119.9
C47 C48 C49 120.2(5)
C49 C48 H38 119.9
C44 C49 C48 120.7(4)
C44 C49 H39 119.6
C48 C49 H39 119.6
C51 C50 C19 119.5(4)
C51 C50 C55 119.0(4)
C55 C50 C19 121.4(4)
C50 C51 H41 119.7
C52 C51 C50 120.5(4)
C52 C51 H41 119.7
C51 C52 H42 120.0
C53 C52 C51 120.0(5)
C53 C52 H42 120.0
C52 C53 H43 120.0
C52 C53 C54 120.1(4)
C54 C53 H43 120.0
C53 C54 H44 120.0
C55 C54 C53 120.0(4)
C55 C54 H44 120.0
C50 C55 H45 119.8
C54 C55 C50 120.3(4)
C54 C55 H45 119.8
O2 C4 C3 117.6(4)
O2 C4 C10 124.6(5)
C10 C4 C3 117.7(4)
C4 C3 Br2 115.7(3)
C2 C3 Br2 121.7(4)
C2 C3 C4 122.6(5)
C3 C2 Br1 123.0(4)
C3 C2 C1 121.5(5)
C1 C2 Br1 115.6(4)
O1 C1 C2 121.1(5)
O1 C1 C9 122.4(5)
C2 C1 C9 116.6(4)
C8 C9 C1 117.3(5)
C8 C9 C10 121.5(5)
C10 C9 C1 121.1(5)
C9 C8 H51 120.1
C9 C8 C7 119.8(6)
C7 C8 H51 120.1
C8 C7 H52 119.9
C6 C7 C8 120.3(6)
C6 C7 H52 119.9
C7 C6 H53 119.2
C7 C6 C5 121.7(6)
C5 C6 H53 119.2
O3 C5 C6 117.6(5)
O3 C5 C10 124.9(4)
C6 C5 C10 117.5(5)
C9 C10 C4 120.2(5)
C9 C10 C5 119.1(4)
C5 C10 C4 120.6(4)
N4 B1 N2 108.7(3)
N4 B1 H1 109.3
N2 B1 H1 109.3
N6 B1 N4 108.4(3)
N6 B1 N2 111.9(3)
N6 B1 H1 109.3
Cl1 C1S H1SA 109.6
Cl1 C1S H1SB 109.6
H1SA C1S H1SB 108.2
C2S C1S Cl1 110.1(6)
C2S C1S H1SA 109.6
C2S C1S H1SB 109.6
Cl2 C2S H2SA 109.4
Cl2 C2S H2SB 109.4
C1S C2S Cl2 111.2(6)
C1S C2S H2SA 109.4
C1S C2S H2SB 109.4
H2SA C2S H2SB 108.0

loop_
_geom_bond_atom_site_label_1
_geom_bond_atom_site_label_2
_geom_bond_distance
Br2 C3 1.877(5)
Br1 C2 1.875(5)
Fe1 O2 2.080(3)
Fe1 O3 1.933(3)
Fe1 N3 2.229(4)
Fe1 N1 2.102(4)
Fe1 N5 2.084(4)
O2 C4 1.244(6)
O1 C1 1.221(6)
O3 C5 1.297(6)
N4 N3 1.378(5)
N4 C11 1.360(5)
N4 B1 1.552(6)
N3 C13 1.335(6)
N2 N1 1.373(5)
N2 C14 1.352(5)
N2 B1 1.557(6)
N1 C16 1.343(5)
N6 N5 1.372(5)
N6 C17 1.362(6)
N6 B1 1.546(6)
N5 C19 1.347(6)
C11 C12 1.383(6)
C11 C20 1.478(6)
C12 H2 0.9500
C12 C13 1.405(6)
C13 C26 1.481(6)
C14 C15 1.384(6)
C14 C32 1.479(6)
C15 H5 0.9500
C15 C16 1.402(6)
C16 C38 1.474(6)
C17 C18 1.383(7)
C17 C44 1.479(6)
C18 H8 0.9500
C18 C19 1.395(6)
C19 C50 1.463(6)
C20 C21 1.400(6)
C20 C25 1.397(6)
C21 H11 0.9500
C21 C22 1.389(6)
C22 H12 0.9500
C22 C23 1.385(7)
C23 H13 0.9500
C23 C24 1.385(7)
C24 H14 0.9500
C24 C25 1.392(6)
C25 H15 0.9500
C26 C27 1.392(7)
C26 C31 1.386(7)
C27 H17 0.9500
C27 C28 1.397(6)
C28 H18 0.9500
C28 C29 1.376(8)
C29 H19 0.9500
C29 C30 1.374(8)
C30 H20 0.9500
C30 C31 1.395(7)
C31 H21 0.9500
C32 C33 1.382(7)
C32 C37 1.407(6)
C33 H23 0.9500
C33 C34 1.400(6)
C34 H24 0.9500
C34 C35 1.388(7)
C35 H25 0.9500
C35 C36 1.386(8)
C36 H26 0.9500
C36 C37 1.387(6)
C37 H27 0.9500
C38 C39 1.384(6)
C38 C43 1.402(7)
C39 H29 0.9500
C39 C40 1.387(7)
C40 H30 0.9500
C40 C41 1.380(8)
C41 H31 0.9500
C41 C42 1.390(8)
C42 H32 0.9500
C42 C43 1.393(7)
C43 H33 0.9500
C44 C45 1.403(6)
C44 C49 1.388(7)
C45 H35 0.9500
C45 C46 1.391(6)
C46 H36 0.9500
C46 C47 1.381(7)
C47 H37 0.9500
C47 C48 1.386(7)
C48 H38 0.9500
C48 C49 1.392(6)
C49 H39 0.9500
C50 C51 1.390(7)
C50 C55 1.401(6)
C51 H41 0.9500
C51 C52 1.386(7)
C52 H42 0.9500
C52 C53 1.384(7)
C53 H43 0.9500
C53 C54 1.388(7)
C54 H44 0.9500
C54 C55 1.383(7)
C55 H45 0.9500
C4 C3 1.483(7)
C4 C10 1.443(6)
C3 C2 1.337(7)
C2 C1 1.476(7)
C1 C9 1.483(8)
C9 C8 1.367(8)
C9 C10 1.413(7)
C8 H51 0.9500
C8 C7 1.396(10)
C7 H52 0.9500
C7 C6 1.375(9)
C6 H53 0.9500
C6 C5 1.417(7)
C5 C10 1.425(7)
B1 H1 1.0000
Cl1 C1S 1.769(8)
Cl2 C2S 1.829(8)
C1S H1SA 0.9900
C1S H1SB 0.9900
C1S C2S 1.415(12)
C2S H2SA 0.9900
C2S H2SB 0.9900

loop_
_geom_torsion_atom_site_label_1
_geom_torsion_atom_site_label_2
_geom_torsion_atom_site_label_3
_geom_torsion_atom_site_label_4
_geom_torsion
Br2 C3 C2 Br1 2.3(7)
Br2 C3 C2 C1 -178.3(4)
Br1 C2 C1 O1 -5.6(8)
Br1 C2 C1 C9 173.7(4)
Fe1 O2 C4 C3 -169.0(3)
Fe1 O2 C4 C10 10.7(7)
Fe1 O3 C5 C6 172.3(4)
Fe1 O3 C5 C10 -7.0(8)
Fe1 N3 C13 C12 -176.1(3)
Fe1 N3 C13 C26 5.0(7)
Fe1 N1 C16 C15 178.0(3)
Fe1 N1 C16 C38 -4.2(7)
Fe1 N5 C19 C18 174.2(3)
Fe1 N5 C19 C50 -4.8(6)
O2 Fe1 O3 C5 9.5(5)
O2 Fe1 N3 N4 70(2)
O2 Fe1 N3 C13 -114(2)
O2 Fe1 N1 N2 -127.8(3)
O2 Fe1 N1 C16 53.3(5)
O2 Fe1 N5 N6 132.2(3)
O2 Fe1 N5 C19 -41.6(4)
O2 C4 C3 Br2 2.5(6)
O2 C4 C3 C2 -178.3(5)
O2 C4 C10 C9 177.3(5)
O2 C4 C10 C5 -3.5(8)
O1 C1 C9 C8 6.1(10)
O1 C1 C9 C10 -176.1(6)
O3 Fe1 O2 C4 -11.5(4)
O3 Fe1 N3 N4 -170.1(3)
O3 Fe1 N3 C13 6.1(5)
O3 Fe1 N1 N2 145.7(3)
O3 Fe1 N1 C16 -33.2(5)
O3 Fe1 N5 N6 -142.9(3)
O3 Fe1 N5 C19 43.4(5)
O3 C5 C10 C4 1.2(8)
O3 C5 C10 C9 -179.6(5)
N4 N3 C13 C12 0.3(5)
N4 N3 C13 C26 -178.7(4)
N4 C11 C12 C13 1.1(5)
N4 C11 C20 C21 -122.7(5)
N4 C11 C20 C25 55.7(6)
N3 Fe1 O2 C4 109(2)
N3 Fe1 O3 C5 -167.7(5)
N3 Fe1 N1 N2 49.2(3)
N3 Fe1 N1 C16 -129.7(5)
N3 Fe1 N5 N6 -48.9(3)
N3 Fe1 N5 C19 137.3(4)
N3 N4 C11 C12 -1.0(5)
N3 N4 C11 C20 172.7(4)
N3 N4 B1 N2 64.1(5)
N3 N4 B1 N6 -57.7(5)
N3 C13 C26 C27 -140.7(4)
N3 C13 C26 C31 43.5(6)
N2 N1 C16 C15 -1.0(5)
N2 N1 C16 C38 176.8(4)
N2 C14 C15 C16 -0.7(5)
N2 C14 C32 C33 -129.4(5)
N2 C14 C32 C37 51.5(6)
N1 Fe1 O2 C4 -138.5(4)
N1 Fe1 O3 C5 100.1(5)
N1 Fe1 N3 N4 -42.9(3)
N1 Fe1 N3 C13 133.2(5)
N1 Fe1 N5 N6 38.7(3)
N1 Fe1 N5 C19 -135.1(4)
N1 N2 C14 C15 0.0(5)
N1 N2 C14 C32 179.7(4)
N1 N2 B1 N4 -57.6(5)
N1 N2 B1 N6 62.1(5)
N1 C16 C38 C39 -151.8(5)
N1 C16 C38 C43 28.0(7)
N6 N5 C19 C18 -0.1(5)
N6 N5 C19 C50 -179.0(4)
N6 C17 C18 C19 -0.4(5)
N6 C17 C44 C45 -145.7(4)
N6 C17 C44 C49 36.5(6)
N5 Fe1 O2 C4 128.4(4)
N5 Fe1 O3 C5 -77.9(5)
N5 Fe1 N3 N4 50.2(3)
N5 Fe1 N3 C13 -133.6(5)
N5 Fe1 N1 N2 -35.5(3)
N5 Fe1 N1 C16 145.5(5)
N5 N6 C17 C18 0.4(4)
N5 N6 C17 C44 179.5(4)
N5 N6 B1 N4 61.5(4)
N5 N6 B1 N2 -58.3(5)
N5 C19 C50 C51 137.6(4)
N5 C19 C50 C55 -40.5(6)
C11 N4 N3 Fe1 177.9(3)
C11 N4 N3 C13 0.4(4)
C11 N4 B1 N2 -120.2(4)
C11 N4 B1 N6 118.0(4)
C11 C12 C13 N3 -0.8(5)
C11 C12 C13 C26 178.1(4)
C11 C20 C21 C22 176.6(4)
C11 C20 C25 C24 -176.6(4)
C12 C11 C20 C21 49.7(7)
C12 C11 C20 C25 -131.9(5)
C12 C13 C26 C27 40.5(6)
C12 C13 C26 C31 -135.3(5)
C13 C26 C27 C28 -178.6(4)
C13 C26 C31 C30 177.6(4)
C14 N2 N1 Fe1 -178.6(3)
C14 N2 N1 C16 0.6(5)
C14 N2 B1 N4 112.2(5)
C14 N2 B1 N6 -128.1(4)
C14 C15 C16 N1 1.1(5)
C14 C15 C16 C38 -176.6(4)
C14 C32 C33 C34 179.8(4)
C14 C32 C37 C36 -179.0(4)
C15 C14 C32 C33 50.2(7)
C15 C14 C32 C37 -128.9(5)
C15 C16 C38 C39 25.6(8)
C15 C16 C38 C43 -154.6(5)
C16 C38 C39 C40 180.0(5)
C16 C38 C43 C42 -177.8(5)
C17 N6 N5 Fe1 -175.5(3)
C17 N6 N5 C19 -0.2(4)
C17 N6 B1 N4 -121.4(4)
C17 N6 B1 N2 118.7(4)
C17 C18 C19 N5 0.3(5)
C17 C18 C19 C50 179.2(4)
C17 C44 C45 C46 -179.6(4)
C17 C44 C49 C48 -178.9(4)
C18 C17 C44 C45 33.3(6)
C18 C17 C44 C49 -144.6(5)
C18 C19 C50 C51 -41.1(7)
C18 C19 C50 C55 140.8(5)
C19 C50 C51 C52 -176.2(4)
C19 C50 C55 C54 176.2(4)
C20 C11 C12 C13 -172.3(4)
C20 C21 C22 C23 0.3(7)
C21 C20 C25 C24 1.9(7)
C21 C22 C23 C24 1.4(8)
C22 C23 C24 C25 -1.5(8)
C23 C24 C25 C20 -0.2(7)
C25 C20 C21 C22 -1.9(7)
C26 C27 C28 C29 1.4(7)
C27 C26 C31 C30 1.8(7)
C27 C28 C29 C30 0.7(8)
C28 C29 C30 C31 -1.6(8)
C29 C30 C31 C26 0.3(8)
C31 C26 C27 C28 -2.6(7)
C32 C14 C15 C16 179.7(4)
C32 C33 C34 C35 -0.3(7)
C33 C32 C37 C36 1.9(6)
C33 C34 C35 C36 0.9(7)
C34 C35 C36 C37 -0.1(7)
C35 C36 C37 C32 -1.3(7)
C37 C32 C33 C34 -1.1(6)
C38 C39 C40 C41 -1.5(9)
C39 C38 C43 C42 2.1(8)
C39 C40 C41 C42 0.6(9)
C40 C41 C42 C43 1.5(9)
C41 C42 C43 C38 -2.9(9)
C43 C38 C39 C40 0.1(8)
C44 C17 C18 C19 -179.6(4)
C44 C45 C46 C47 -0.5(7)
C45 C44 C49 C48 3.3(6)
C45 C46 C47 C48 0.9(7)
C46 C47 C48 C49 0.7(7)
C47 C48 C49 C44 -2.9(7)
C49 C44 C45 C46 -1.6(6)
C50 C51 C52 C53 -0.5(7)
C51 C50 C55 C54 -1.9(6)
C51 C52 C53 C54 -1.0(7)
C52 C53 C54 C55 1.0(7)
C53 C54 C55 C50 0.4(7)
C55 C50 C51 C52 2.0(6)
C4 C3 C2 Br1 -176.8(4)
C4 C3 C2 C1 2.6(8)
C3 C4 C10 C9 -2.9(7)
C3 C4 C10 C5 176.3(5)
C3 C2 C1 O1 175.0(6)
C3 C2 C1 C9 -5.7(8)
C2 C1 C9 C8 -173.1(6)
C2 C1 C9 C10 4.6(8)
C1 C9 C8 C7 179.1(8)
C1 C9 C10 C4 -0.4(8)
C1 C9 C10 C5 -179.6(5)
C9 C8 C7 C6 0.1(14)
C8 C9 C10 C4 177.3(6)
C8 C9 C10 C5 -1.9(9)
C8 C7 C6 C5 -1.0(14)
C7 C6 C5 O3 -179.0(7)
C7 C6 C5 C10 0.4(10)
C6 C5 C10 C4 -178.2(5)
C6 C5 C10 C9 1.0(8)
C10 C4 C3 Br2 -177.3(3)
C10 C4 C3 C2 1.9(7)
C10 C9 C8 C7 1.4(12)
B1 N4 N3 Fe1 -5.6(4)
B1 N4 N3 C13 176.9(4)
B1 N4 C11 C12 -177.0(4)
B1 N4 C11 C20 -3.3(7)
B1 N2 N1 Fe1 -7.0(5)
B1 N2 N1 C16 172.2(4)
B1 N2 C14 C15 -170.6(4)
B1 N2 C14 C32 9.0(7)
B1 N6 N5 Fe1 2.2(4)
B1 N6 N5 C19 177.5(3)
B1 N6 C17 C18 -176.9(4)
B1 N6 C17 C44 2.3(7)
Cl1 C1S C2S Cl2 179.1(5)
